data_4337808
loop_
_publ_author_name
'Chilton, Nicholas F.'
'Deacon, Glen B.'
'Gazukin, Olga'
'Junk, Peter C.'
'Kersting, Berthold'
'Langley, Stuart K.'
'Moubaraki, Boujemaa'
'Murray, Keith S.'
'Schleife, Frederik'
'Shome, Mahasish'
'Turner, David R.'
'Walker, Julia A.'

_publ_section_title
;
 Structure, magnetic behavior, and anisotropy of homoleptic trinuclear
 lanthanoid 8-quinolinolate complexes.
;
_journal_issue 5
_journal_name_full 'Inorganic chemistry'
_journal_page_first 2528
_journal_page_last 2534
_journal_paper_doi 10.1021/ic402672m
_journal_volume 53
_journal_year 2014
_chemical_formula_moiety 'C81 H54 Dy3 N9 O9, C3 H6 O, 0.75(C3 H6 O)'
_chemical_formula_sum 'C86.27 H64.54 Dy3 N9 O10.76'
_chemical_formula_weight 1886.83
_chemical_name_systematic
;
 ?
;
_space_group_crystal_system triclinic
_space_group_IT_number 2
_space_group_name_Hall '-P 1'
_space_group_name_H-M_alt 'P -1'
_symmetry_space_group_name_Hall '-P 1'
_symmetry_space_group_name_H-M 'P -1'
_atom_sites_solution_hydrogens geom
_audit_creation_method SHELXL-2013
_cell_angle_alpha 83.78(3)
_cell_angle_beta 78.86(3)
_cell_angle_gamma 83.49(3)
_cell_formula_units_Z 2
_cell_length_a 12.313(3)
_cell_length_b 16.612(3)
_cell_length_c 18.099(4)
_cell_measurement_reflns_used 63106
_cell_measurement_temperature 100(2)
_cell_measurement_theta_max 28.609
_cell_measurement_theta_min 1.151
_cell_volume 3594.6(14)
_computing_structure_refinement 'SHELXL-2013 (Sheldrick, 2013)'
_diffrn_ambient_temperature 100(2)
_diffrn_measured_fraction_theta_full 0.920
_diffrn_measured_fraction_theta_max 0.895
_diffrn_measurement_device_type 'ADSC Quantum 210r'
_diffrn_measurement_method 'phi scan'
_diffrn_radiation_type synchrotron
_diffrn_radiation_wavelength 0.7107
_diffrn_reflns_av_R_equivalents 0.0317
_diffrn_reflns_av_unetI/netI 0.0258
_diffrn_reflns_Laue_measured_fraction_full 0.920
_diffrn_reflns_Laue_measured_fraction_max 0.895
_diffrn_reflns_limit_h_max 16
_diffrn_reflns_limit_h_min -16
_diffrn_reflns_limit_k_max 22
_diffrn_reflns_limit_k_min -22
_diffrn_reflns_limit_l_max 24
_diffrn_reflns_limit_l_min -24
_diffrn_reflns_number 63106
_diffrn_reflns_point_group_measured_fraction_full 0.920
_diffrn_reflns_point_group_measured_fraction_max 0.895
_diffrn_reflns_theta_full 27.500
_diffrn_reflns_theta_max 28.609
_diffrn_reflns_theta_min 1.151
_diffrn_source 'MX1, Australian Synchrotron'
_exptl_absorpt_coefficient_mu 3.158
_exptl_absorpt_correction_type none
_exptl_crystal_colour yellow
_exptl_crystal_density_diffrn 1.743
_exptl_crystal_description block
_exptl_crystal_F_000 1858.4
_exptl_crystal_size_max 0.030
_exptl_crystal_size_mid 0.030
_exptl_crystal_size_min 0.020
_refine_diff_density_max 2.088
_refine_diff_density_min -2.566
_refine_diff_density_rms 0.121
_refine_ls_extinction_method none
_refine_ls_goodness_of_fit_ref 1.078
_refine_ls_hydrogen_treatment constr
_refine_ls_matrix_type full
_refine_ls_number_parameters 1196
_refine_ls_number_reflns 16492
_refine_ls_number_restraints 75
_refine_ls_restrained_S_all 1.077
_refine_ls_R_factor_all 0.0394
_refine_ls_R_factor_gt 0.0349
_refine_ls_shift/su_max 0.001
_refine_ls_shift/su_mean 0.000
_refine_ls_structure_factor_coef Fsqd
_refine_ls_weighting_details
;
 w=1/[\s^2^(Fo^2^)+(0.0477P)^2^+8.7973P]
 where P=(Fo^2^+2Fc^2^)/3
;
_refine_ls_weighting_scheme calc
_refine_ls_wR_factor_gt 0.0894
_refine_ls_wR_factor_ref 0.0952
_reflns_Friedel_coverage 0.000
_reflns_number_gt 14972
_reflns_number_total 16492
_reflns_threshold_expression 'I > 2\s(I)'
_cod_data_source_file ic402672m_si_002.cif
_cod_data_source_block JW59C
_cod_original_cell_volume 3594.7(13)
_cod_database_code 4337808
_shelx_space_group_comment
;
The symmetry employed for this shelxl refinement is uniquely defined
by the following loop, which should always be used as a source of
symmetry information in preference to the above space-group names.
They are only intended as comments.
;
_shelx_estimated_absorpt_t_min 0.911
_shelx_estimated_absorpt_t_max 0.940
_shelxl_version_number 2013-2

loop_
_space_group_symop_operation_xyz
'x, y, z'
'-x, -y, -z'

loop_
_atom_site_label
_atom_site_type_symbol
_atom_site_fract_x
_atom_site_fract_y
_atom_site_fract_z
_atom_site_U_iso_or_equiv
_atom_site_adp_type
_atom_site_occupancy
_atom_site_site_symmetry_order
_atom_site_calc_flag
_atom_site_refinement_flags_posn
_atom_site_refinement_flags_adp
_atom_site_refinement_flags_occupancy
_atom_site_disorder_assembly
_atom_site_disorder_group
Dy1 Dy 0.35847(2) 0.05979(2) 0.27561(2) 0.02990(5) Uani 1 1 d . . . . .
Dy2 Dy 0.32258(2) 0.26838(2) 0.21626(2) 0.02855(5) Uani 1 1 d . . . . .
Dy3 Dy 0.35610(2) 0.44683(2) 0.29483(2) 0.02627(5) Uani 1 1 d . . . . .
O1 O 0.3873(3) -0.07705(17) 0.30141(17) 0.0372(6) Uani 1 1 d . . . . .
O2 O 0.4370(2) 0.17478(16) 0.29310(15) 0.0301(5) Uani 1 1 d . . . . .
O3 O 0.4066(2) 0.14656(17) 0.16325(14) 0.0305(5) Uani 1 1 d . . . . .
O4 O 0.2165(2) 0.16505(17) 0.28069(16) 0.0330(6) Uani 1 1 d D . . . .
O5A O 0.1906(5) 0.2558(4) 0.1497(3) 0.0385(12) Uani 0.757(6) 1 d . . P A 1
O5B O 0.387(2) 0.3301(14) 0.0983(13) 0.041(5) Uani 0.243(6) 1 d . . P A 2
O6 O 0.2792(2) 0.32322(17) 0.33736(15) 0.0310(6) Uani 1 1 d . . . . .
O7 O 0.4639(2) 0.35036(17) 0.21995(16) 0.0311(5) Uani 1 1 d . . . . .
O8 O 0.2413(2) 0.40869(17) 0.21930(15) 0.0305(5) Uani 1 1 d . . . . .
O9 O 0.3645(2) 0.56313(17) 0.34800(16) 0.0323(6) Uani 1 1 d . . . . .
O10 O -0.1031(4) 0.1288(3) 0.0571(4) 0.0626(16) Uani 0.757(6) 1 d . . P A 1
O11 O 0.0119(5) 0.7873(3) 0.1676(3) 0.0824(15) Uani 1 1 d . . . . .
N1 N 0.5607(3) 0.0087(2) 0.25150(19) 0.0357(7) Uani 1 1 d . . . . .
N2 N 0.3675(3) 0.0701(2) 0.41263(19) 0.0375(8) Uani 1 1 d . . . . .
N3 N 0.3154(3) 0.0071(2) 0.1619(2) 0.0401(8) Uani 1 1 d . . . . .
N4A N 0.165(4) 0.016(3) 0.3163(19) 0.041(9) Uani 0.216(14) 1 d . . P B 1
N4B N 0.1706(10) 0.0158(8) 0.3411(5) 0.0360(19) Uani 0.784(14) 1 d . . P B 2
N5A N 0.3608(7) 0.3391(6) 0.0788(5) 0.0353(17) Uani 0.757(6) 1 d . . P A 1
N5B N 0.2092(19) 0.2510(13) 0.1191(14) 0.035(4) Uani 0.243(6) 1 d . U P A 2
N6 N 0.3994(3) 0.3883(2) 0.42033(19) 0.0361(7) Uani 1 1 d . . . . .
N7 N 0.5625(3) 0.4670(2) 0.26303(18) 0.0308(7) Uani 1 1 d . . . . .
N8 N 0.3299(3) 0.5521(2) 0.1884(2) 0.0408(8) Uani 1 1 d . . . . .
N9 N 0.1686(3) 0.5019(2) 0.35963(19) 0.0315(7) Uani 1 1 d . . . . .
C1 C 0.4813(4) -0.1175(2) 0.2732(2) 0.0343(8) Uani 1 1 d . . . . .
C2 C 0.5780(4) -0.0737(3) 0.2493(2) 0.0342(8) Uani 1 1 d . . . . .
C3 C 0.6472(4) 0.0516(3) 0.2313(3) 0.0421(10) Uani 1 1 d . . . . .
H3 H 0.6354 0.1090 0.2318 0.050 Uiso 1 1 calc R U . . .
C4 C 0.7555(4) 0.0161(4) 0.2093(3) 0.0533(12) Uani 1 1 d . . . . .
H4 H 0.8160 0.0489 0.1972 0.064 Uiso 1 1 calc R U . . .
C5 C 0.7738(4) -0.0660(4) 0.2052(3) 0.0507(12) Uani 1 1 d . . . . .
H5 H 0.8472 -0.0905 0.1899 0.061 Uiso 1 1 calc R U . . .
C6 C 0.6839(4) -0.1147(3) 0.2237(2) 0.0409(10) Uani 1 1 d . . . . .
C7 C 0.6920(5) -0.1995(3) 0.2167(3) 0.0474(11) Uani 1 1 d . . . . .
H7 H 0.7619 -0.2280 0.1988 0.057 Uiso 1 1 calc R U . . .
C8 C 0.5996(5) -0.2395(3) 0.2356(3) 0.0477(12) Uani 1 1 d . . . . .
H8 H 0.6056 -0.2959 0.2291 0.057 Uiso 1 1 calc R U . . .
C9 C 0.4940(4) -0.2006(3) 0.2647(2) 0.0411(10) Uani 1 1 d . . . . .
H9 H 0.4315 -0.2313 0.2785 0.049 Uiso 1 1 calc R U . . .
C10 C 0.4778(3) 0.1771(2) 0.3563(2) 0.0295(7) Uani 1 1 d . . . . .
C11 C 0.4380(3) 0.1240(2) 0.4214(2) 0.0337(8) Uani 1 1 d . . . . .
C12 C 0.3273(4) 0.0220(3) 0.4728(3) 0.0423(10) Uani 1 1 d . . . . .
H12 H 0.2784 -0.0164 0.4674 0.051 Uiso 1 1 calc R U . . .
C13 C 0.3547(4) 0.0256(3) 0.5450(2) 0.0474(12) Uani 1 1 d . . . . .
H13 H 0.3219 -0.0082 0.5873 0.057 Uiso 1 1 calc R U . . .
C14 C 0.4270(4) 0.0771(3) 0.5532(2) 0.0451(11) Uani 1 1 d . . . . .
H14 H 0.4463 0.0790 0.6013 0.054 Uiso 1 1 calc R U . . .
C15 C 0.4751(4) 0.1288(3) 0.4909(2) 0.0405(10) Uani 1 1 d . . . . .
C16 C 0.5554(4) 0.1794(3) 0.4939(2) 0.0432(10) Uani 1 1 d . . . . .
H16 H 0.5807 0.1818 0.5399 0.052 Uiso 1 1 calc R U . . .
C17 C 0.5982(4) 0.2256(3) 0.4305(2) 0.0380(9) Uani 1 1 d . . . . .
H17 H 0.6551 0.2590 0.4324 0.046 Uiso 1 1 calc R U . . .
C18 C 0.5597(3) 0.2249(3) 0.3621(2) 0.0350(8) Uani 1 1 d . . . . .
H18 H 0.5910 0.2583 0.3190 0.042 Uiso 1 1 calc R U . . .
C19 C 0.4035(3) 0.1211(2) 0.0956(2) 0.0303(7) Uani 1 1 d . . . . .
C20 C 0.3524(3) 0.0482(2) 0.0940(2) 0.0336(8) Uani 1 1 d . . . . .
C21 C 0.2695(5) -0.0617(3) 0.1625(3) 0.0541(13) Uani 1 1 d . . . . .
H21 H 0.2477 -0.0922 0.2096 0.065 Uiso 1 1 calc R U . . .
C22 C 0.2520(6) -0.0912(3) 0.0961(4) 0.0603(14) Uani 1 1 d . . . . .
H22 H 0.2140 -0.1384 0.0988 0.072 Uiso 1 1 calc R U . . .
C23 C 0.2899(5) -0.0516(3) 0.0283(3) 0.0541(13) Uani 1 1 d . . . . .
H23 H 0.2798 -0.0717 -0.0168 0.065 Uiso 1 1 calc R U . . .
C24 C 0.3447(4) 0.0199(3) 0.0242(3) 0.0409(10) Uani 1 1 d . . . . .
C25 C 0.3882(4) 0.0639(3) -0.0434(3) 0.0446(11) Uani 1 1 d . . . . .
H25 H 0.3823 0.0464 -0.0906 0.054 Uiso 1 1 calc R U . . .
C26 C 0.4392(4) 0.1322(3) -0.0413(2) 0.0415(10) Uani 1 1 d . . . . .
H26 H 0.4695 0.1612 -0.0874 0.050 Uiso 1 1 calc R U . . .
C27 C 0.4482(4) 0.1609(3) 0.0275(2) 0.0344(8) Uani 1 1 d . . . . .
H27 H 0.4854 0.2081 0.0270 0.041 Uiso 1 1 calc R U . . .
C28B C 0.1108(5) 0.1544(5) 0.3065(7) 0.032(2) Uani 0.784(14) 1 d . . P B 2
C28A C 0.1078(9) 0.1566(19) 0.2927(17) 0.048(16) Uani 0.216(14) 1 d D U P B 1
C29A C 0.081(3) 0.0742(17) 0.314(2) 0.10(2) Uani 0.216(14) 1 d D . P B 1
C29B C 0.0837(6) 0.0751(4) 0.3396(5) 0.0351(16) Uani 0.784(14) 1 d . . P B 2
C30A C 0.132(2) -0.0656(17) 0.335(2) 0.050(7) Uani 0.216(14) 1 d . . P B 1
H30A H 0.1878 -0.1098 0.3345 0.060 Uiso 0.216(14) 1 calc R U P B 1
C30B C 0.1502(6) -0.0566(4) 0.3727(5) 0.0412(16) Uani 0.784(14) 1 d . . P B 2
H30B H 0.2101 -0.0982 0.3718 0.049 Uiso 0.784(14) 1 calc R U P B 2
C31A C 0.023(3) -0.0819(16) 0.353(3) 0.077(13) Uani 0.216(14) 1 d . . P B 1
H31A H 0.0065 -0.1357 0.3715 0.092 Uiso 0.216(14) 1 calc R U P B 1
C31B C 0.0431(6) -0.0754(5) 0.4079(7) 0.067(3) Uani 0.784(14) 1 d . . P B 2
H31B H 0.0316 -0.1277 0.4333 0.080 Uiso 0.784(14) 1 calc R U P B 2
C32A C -0.059(3) -0.027(2) 0.346(2) 0.076(10) Uani 0.216(14) 1 d . U P B 1
H32A H -0.1325 -0.0419 0.3509 0.091 Uiso 0.216(14) 1 calc R U P B 1
C32B C -0.0448(6) -0.0174(4) 0.4052(7) 0.072(3) Uani 0.784(14) 1 d . . P B 2
H32B H -0.1184 -0.0303 0.4259 0.087 Uiso 0.784(14) 1 calc R U P B 2
C33A C -0.039(3) 0.059(2) 0.331(2) 0.070(13) Uani 0.216(14) 1 d . . P B 1
C33B C -0.0259(7) 0.0612(6) 0.3718(6) 0.055(2) Uani 0.784(14) 1 d . . P B 2
C34A C -0.121(3) 0.1233(17) 0.3266(16) 0.059(8) Uani 0.216(14) 1 d D U P B 1
H34A H -0.1980 0.1149 0.3374 0.070 Uiso 0.216(14) 1 calc R U P B 1
C34B C -0.1115(6) 0.1261(5) 0.3672(7) 0.062(3) Uani 0.784(14) 1 d . . P B 2
H34B H -0.1868 0.1171 0.3873 0.075 Uiso 0.784(14) 1 calc R U P B 2
C35A C -0.087(2) 0.1982(19) 0.3065(12) 0.047(9) Uani 0.216(14) 1 d D U P B 1
H35A H -0.1436 0.2416 0.3038 0.056 Uiso 0.216(14) 1 calc R U P B 1
C35B C -0.0861(7) 0.2003(6) 0.3344(7) 0.052(2) Uani 0.784(14) 1 d . . P B 2
H35B H -0.1436 0.2430 0.3310 0.063 Uiso 0.784(14) 1 calc R U P B 2
C36A C 0.0253(19) 0.2206(16) 0.2886(13) 0.019(5) Uani 0.216(14) 1 d D U P B 1
H36A H 0.0419 0.2753 0.2749 0.023 Uiso 0.216(14) 1 calc R U P B 1
C36B C 0.0239(7) 0.2143(6) 0.3057(6) 0.044(2) Uani 0.784(14) 1 d . . P B 2
H36B H 0.0399 0.2675 0.2846 0.053 Uiso 0.784(14) 1 calc R U P B 2
C37A C 0.1923(7) 0.2828(5) 0.0787(5) 0.0359(14) Uani 0.757(6) 1 d . . P A 1
C37B C 0.329(4) 0.3381(17) 0.0445(18) 0.043(6) Uani 0.243(6) 1 d . . P A 2
C38A C 0.2797(9) 0.3289(7) 0.0393(5) 0.0359(19) Uani 0.757(6) 1 d . . P A 1
C38B C 0.238(3) 0.2965(18) 0.0556(16) 0.041(5) Uani 0.243(6) 1 d . . P A 2
C39A C 0.4406(5) 0.3853(4) 0.0480(3) 0.0371(12) Uani 0.757(6) 1 d . . P A 1
H39A H 0.4953 0.3932 0.0764 0.045 Uiso 0.757(6) 1 calc R U P A 1
C39B C 0.131(2) 0.2039(16) 0.1189(15) 0.061(6) Uani 0.243(6) 1 d . U P A 2
H39B H 0.1119 0.1680 0.1629 0.073 Uiso 0.243(6) 1 calc R U P A 2
C40A C 0.4472(7) 0.4235(5) -0.0261(4) 0.0522(17) Uani 0.757(6) 1 d . . P A 1
H40A H 0.5060 0.4564 -0.0469 0.063 Uiso 0.757(6) 1 calc R U P A 1
C40B C 0.071(3) 0.201(2) 0.0602(18) 0.076(8) Uani 0.243(6) 1 d . U P A 2
H40B H 0.0152 0.1654 0.0639 0.092 Uiso 0.243(6) 1 calc R U P A 2
C41A C 0.3704(7) 0.4135(5) -0.0676(4) 0.0530(18) Uani 0.757(6) 1 d . . P A 1
H41A H 0.3746 0.4388 -0.1176 0.064 Uiso 0.757(6) 1 calc R U P A 1
C41B C 0.102(2) 0.256(3) -0.005(2) 0.086(12) Uani 0.243(6) 1 d . . P A 2
H41B H 0.0613 0.2586 -0.0451 0.104 Uiso 0.243(6) 1 calc R U P A 2
C42A C 0.2832(6) 0.3645(4) -0.0351(3) 0.0428(14) Uani 0.757(6) 1 d . . P A 1
C42B C 0.185(2) 0.3026(16) -0.0124(17) 0.064(7) Uani 0.243(6) 1 d . . P A 2
C43A C 0.1989(10) 0.3508(8) -0.0736(5) 0.049(2) Uani 0.757(6) 1 d . . P A 1
H43A H 0.2005 0.3726 -0.1245 0.059 Uiso 0.757(6) 1 calc R U P A 1
C43B C 0.215(8) 0.361(6) -0.074(5) 0.13(3) Uani 0.243(6) 1 d . U P A 2
H43B H 0.1735 0.3721 -0.1137 0.160 Uiso 0.243(6) 1 calc R U P A 2
C44A C 0.1155(7) 0.3063(6) -0.0374(4) 0.0552(19) Uani 0.757(6) 1 d . . P A 1
H44A H 0.0598 0.2959 -0.0640 0.066 Uiso 0.757(6) 1 calc R U P A 1
C44B C 0.306(3) 0.4018(19) -0.074(2) 0.069(7) Uani 0.243(6) 1 d . U P A 2
H44B H 0.3268 0.4385 -0.1170 0.083 Uiso 0.243(6) 1 calc R U P A 2
C45A C 0.1094(6) 0.2744(5) 0.0400(4) 0.0482(16) Uani 0.757(6) 1 d . . P A 1
H45A H 0.0469 0.2470 0.0648 0.058 Uiso 0.757(6) 1 calc R U P A 1
C45B C 0.367(3) 0.3962(18) -0.0216(17) 0.067(7) Uani 0.243(6) 1 d . U P A 2
H45B H 0.4291 0.4262 -0.0254 0.080 Uiso 0.243(6) 1 calc R U P A 2
C46 C 0.2672(3) 0.2977(2) 0.4104(2) 0.0309(8) Uani 1 1 d . . . . .
C47 C 0.3300(3) 0.3315(3) 0.4555(2) 0.0341(8) Uani 1 1 d . . . . .
C48 C 0.4647(4) 0.4159(3) 0.4586(3) 0.0406(10) Uani 1 1 d . . . . .
H48 H 0.5134 0.4548 0.4335 0.049 Uiso 1 1 calc R U . . .
C49 C 0.4665(5) 0.3907(3) 0.5353(3) 0.0471(11) Uani 1 1 d . . . . .
H49 H 0.5172 0.4108 0.5606 0.056 Uiso 1 1 calc R U . . .
C50 C 0.3949(5) 0.3376(3) 0.5723(3) 0.0473(11) Uani 1 1 d . . . . .
H50 H 0.3925 0.3223 0.6247 0.057 Uiso 1 1 calc R U . . .
C51 C 0.3239(4) 0.3048(3) 0.5337(2) 0.0398(9) Uani 1 1 d . . . . .
C52 C 0.2505(4) 0.2471(3) 0.5673(2) 0.0433(10) Uani 1 1 d . . . . .
H52 H 0.2431 0.2298 0.6196 0.052 Uiso 1 1 calc R U . . .
C53 C 0.1898(4) 0.2162(3) 0.5234(3) 0.0413(10) Uani 1 1 d . . . . .
H53 H 0.1404 0.1768 0.5461 0.050 Uiso 1 1 calc R U . . .
C54 C 0.1974(4) 0.2402(3) 0.4458(2) 0.0358(8) Uani 1 1 d . . . . .
H54 H 0.1540 0.2166 0.4173 0.043 Uiso 1 1 calc R U . . .
C55 C 0.5732(3) 0.3471(2) 0.2001(2) 0.0301(7) Uani 1 1 d . . . . .
C56 C 0.6286(3) 0.4083(2) 0.2234(2) 0.0304(8) Uani 1 1 d . . . . .
C57 C 0.6109(4) 0.5247(3) 0.2857(2) 0.0360(8) Uani 1 1 d . . . . .
H57 H 0.5651 0.5663 0.3120 0.043 Uiso 1 1 calc R U . . .
C58 C 0.7268(4) 0.5272(3) 0.2727(3) 0.0425(10) Uani 1 1 d . . . . .
H58 H 0.7583 0.5690 0.2911 0.051 Uiso 1 1 calc R U . . .
C59 C 0.7938(4) 0.4688(3) 0.2330(3) 0.0447(10) Uani 1 1 d . . . . .
H59 H 0.8723 0.4701 0.2234 0.054 Uiso 1 1 calc R U . . .
C60 C 0.7463(3) 0.4071(3) 0.2068(2) 0.0366(9) Uani 1 1 d . . . . .
C61 C 0.8081(4) 0.3438(3) 0.1651(3) 0.0442(10) Uani 1 1 d . . . . .
H61 H 0.8869 0.3417 0.1529 0.053 Uiso 1 1 calc R U . . .
C62 C 0.7542(4) 0.2863(3) 0.1425(3) 0.0441(10) Uani 1 1 d . . . . .
H62 H 0.7965 0.2444 0.1147 0.053 Uiso 1 1 calc R U . . .
C63 C 0.6374(4) 0.2871(3) 0.1591(2) 0.0355(8) Uani 1 1 d . . . . .
H63 H 0.6025 0.2462 0.1422 0.043 Uiso 1 1 calc R U . . .
C64 C 0.2014(3) 0.4626(3) 0.1697(2) 0.0337(8) Uani 1 1 d . . . . .
C65 C 0.2501(4) 0.5373(3) 0.1493(2) 0.0369(9) Uani 1 1 d . . . . .
C66 C 0.3727(5) 0.6227(4) 0.1744(4) 0.0614(16) Uani 1 1 d . . . . .
H66 H 0.4262 0.6334 0.2027 0.074 Uiso 1 1 calc R U . . .
C67 C 0.3416(7) 0.6830(4) 0.1188(4) 0.080(2) Uani 1 1 d . . . . .
H67 H 0.3737 0.7334 0.1102 0.097 Uiso 1 1 calc R U . . .
C68 C 0.2657(6) 0.6682(4) 0.0782(4) 0.0698(18) Uani 1 1 d . . . . .
H68 H 0.2473 0.7073 0.0391 0.084 Uiso 1 1 calc R U . . .
C69 C 0.2139(5) 0.5958(3) 0.0933(3) 0.0499(12) Uani 1 1 d . . . . .
C70 C 0.1269(5) 0.5778(4) 0.0584(3) 0.0559(14) Uani 1 1 d . . . . .
H70 H 0.1046 0.6137 0.0183 0.067 Uiso 1 1 calc R U . . .
C71 C 0.0752(5) 0.5088(4) 0.0825(3) 0.0525(13) Uani 1 1 d . . . . .
H71 H 0.0136 0.4993 0.0613 0.063 Uiso 1 1 calc R U . . .
C72 C 0.1105(4) 0.4515(3) 0.1379(3) 0.0417(10) Uani 1 1 d . . . . .
H72 H 0.0719 0.4045 0.1539 0.050 Uiso 1 1 calc R U . . .
C73 C 0.2767(3) 0.6027(2) 0.3857(2) 0.0322(8) Uani 1 1 d . . . . .
C74 C 0.1701(3) 0.5717(2) 0.3941(2) 0.0334(8) Uani 1 1 d . . . . .
C75 C 0.0728(4) 0.4718(3) 0.3635(3) 0.0379(9) Uani 1 1 d . . . . .
H75 H 0.0721 0.4234 0.3400 0.045 Uiso 1 1 calc R U . . .
C76 C -0.0290(4) 0.5089(3) 0.4013(3) 0.0411(10) Uani 1 1 d . . . . .
H76 H -0.0968 0.4862 0.4021 0.049 Uiso 1 1 calc R U . . .
C77 C -0.0290(4) 0.5774(3) 0.4365(3) 0.0433(10) Uani 1 1 d . . . . .
H77 H -0.0969 0.6023 0.4624 0.052 Uiso 1 1 calc R U . . .
C78 C 0.0723(4) 0.6117(3) 0.4346(2) 0.0375(9) Uani 1 1 d . . . . .
C79 C 0.0811(4) 0.6821(3) 0.4702(3) 0.0453(11) Uani 1 1 d . . . . .
H79 H 0.0174 0.7084 0.4996 0.054 Uiso 1 1 calc R U . . .
C80 C 0.1819(4) 0.7116(3) 0.4616(3) 0.0448(10) Uani 1 1 d . . . . .
H80 H 0.1872 0.7591 0.4851 0.054 Uiso 1 1 calc R U . . .
C81 C 0.2793(4) 0.6738(3) 0.4188(3) 0.0396(9) Uani 1 1 d . . . . .
H81 H 0.3475 0.6975 0.4127 0.048 Uiso 1 1 calc R U . . .
C82 C -0.0073(6) 0.1023(5) 0.0545(5) 0.0589(19) Uani 0.757(6) 1 d . . P A 1
C83 C 0.0673(8) 0.0884(6) -0.0199(5) 0.075(3) Uani 0.757(6) 1 d . . P A 1
H83A H 0.0253 0.1037 -0.0610 0.113 Uiso 0.757(6) 1 calc R U P A 1
H83B H 0.0953 0.0308 -0.0204 0.113 Uiso 0.757(6) 1 calc R U P A 1
H83C H 0.1300 0.1216 -0.0270 0.113 Uiso 0.757(6) 1 calc R U P A 1
C84 C 0.0426(6) 0.0842(6) 0.1248(5) 0.064(2) Uani 0.757(6) 1 d . . P A 1
H84A H -0.0089 0.1066 0.1675 0.095 Uiso 0.757(6) 1 calc R U P A 1
H84B H 0.1130 0.1089 0.1172 0.095 Uiso 0.757(6) 1 calc R U P A 1
H84C H 0.0564 0.0251 0.1353 0.095 Uiso 0.757(6) 1 calc R U P A 1
C85 C 0.0307(5) 0.7399(4) 0.2206(3) 0.0582(13) Uani 1 1 d . . . . .
C86 C -0.0167(5) 0.6605(4) 0.2384(3) 0.0601(14) Uani 1 1 d . . . . .
H86A H -0.0617 0.6536 0.2008 0.090 Uiso 0.5 1 calc R U P . .
H86B H -0.0634 0.6589 0.2888 0.090 Uiso 0.5 1 calc R U P . .
H86C H 0.0438 0.6166 0.2372 0.090 Uiso 0.5 1 calc R U P . .
H86D H 0.0075 0.6325 0.2837 0.090 Uiso 0.5 1 calc R U P . .
H86E H 0.0092 0.6272 0.1958 0.090 Uiso 0.5 1 calc R U P . .
H86F H -0.0980 0.6694 0.2473 0.090 Uiso 0.5 1 calc R U P . .
C87A C 0.137(9) 0.740(3) 0.264(7) 0.20(6) Uani 0.18(6) 1 d . . P C 1
H87A H 0.1679 0.7926 0.2522 0.305 Uiso 0.09(3) 1 calc R U P C 1
H87B H 0.1941 0.6966 0.2471 0.305 Uiso 0.09(3) 1 calc R U P C 1
H87C H 0.1115 0.7308 0.3188 0.305 Uiso 0.09(3) 1 calc R U P C 1
H87D H 0.1477 0.6874 0.2932 0.305 Uiso 0.09(3) 1 calc R U P C 1
H87E H 0.1216 0.7834 0.2983 0.305 Uiso 0.09(3) 1 calc R U P C 1
H87F H 0.2041 0.7492 0.2266 0.305 Uiso 0.09(3) 1 calc R U P C 1
C87B C 0.099(3) 0.7592(18) 0.2710(10) 0.180(13) Uani 0.82(6) 1 d . . P C 2
H1 H 0.1099 0.8173 0.2626 0.271 Uiso 0.82(6) 1 calc R U P C 2
H2 H 0.1713 0.7271 0.2614 0.271 Uiso 0.82(6) 1 calc R U P C 2
H6 H 0.0624 0.7465 0.3234 0.271 Uiso 0.82(6) 1 calc R U P C 2

loop_
_atom_site_aniso_label
_atom_site_aniso_U_11
_atom_site_aniso_U_22
_atom_site_aniso_U_33
_atom_site_aniso_U_23
_atom_site_aniso_U_13
_atom_site_aniso_U_12
Dy1 0.03370(9) 0.02493(8) 0.02837(9) 0.00236(6) -0.00235(7) -0.00146(7)
Dy2 0.03732(9) 0.02518(8) 0.02408(8) 0.00031(6) -0.00836(7) -0.00457(7)
Dy3 0.02823(8) 0.02607(8) 0.02480(8) -0.00208(6) -0.00649(6) -0.00117(6)
O1 0.0435(16) 0.0282(13) 0.0366(15) 0.0012(12) -0.0029(12) -0.0008(12)
O2 0.0361(14) 0.0288(13) 0.0249(12) 0.0007(10) -0.0060(10) -0.0027(11)
O3 0.0386(14) 0.0301(13) 0.0225(11) -0.0012(10) -0.0051(10) -0.0041(11)
O4 0.0310(13) 0.0298(13) 0.0372(14) 0.0001(11) -0.0048(11) -0.0044(11)
O5A 0.047(3) 0.042(3) 0.030(3) -0.001(2) -0.014(2) -0.005(2)
O5B 0.066(15) 0.027(8) 0.035(11) 0.004(7) -0.011(8) -0.023(9)
O6 0.0363(14) 0.0281(13) 0.0273(12) -0.0002(10) -0.0049(11) -0.0009(11)
O7 0.0307(13) 0.0296(13) 0.0329(13) -0.0046(11) -0.0039(11) -0.0043(11)
O8 0.0338(13) 0.0293(13) 0.0311(13) -0.0033(11) -0.0122(11) -0.0034(11)
O9 0.0310(13) 0.0329(14) 0.0332(13) -0.0060(11) -0.0065(11) -0.0003(11)
O10 0.039(2) 0.065(3) 0.091(4) -0.039(3) -0.015(2) 0.001(2)
O11 0.090(3) 0.071(3) 0.087(3) 0.023(3) -0.038(3) -0.005(3)
N1 0.0451(19) 0.0323(17) 0.0270(15) -0.0009(13) -0.0034(14) 0.0007(14)
N2 0.0407(18) 0.0367(18) 0.0282(16) 0.0058(14) 0.0006(14) 0.0062(15)
N3 0.046(2) 0.0337(18) 0.0418(19) 0.0018(15) -0.0109(16) -0.0099(15)
N4A 0.055(17) 0.018(9) 0.038(18) 0.008(14) 0.017(16) -0.006(9)
N4B 0.033(3) 0.035(3) 0.035(5) 0.006(4) 0.000(4) -0.001(2)
N5A 0.043(4) 0.039(4) 0.024(4) -0.002(3) -0.012(3) 0.006(3)
N5B 0.043(8) 0.026(7) 0.039(9) 0.006(8) -0.013(7) -0.008(6)
N6 0.0423(18) 0.0358(18) 0.0289(16) 0.0002(14) -0.0092(14) 0.0038(15)
N7 0.0325(16) 0.0321(16) 0.0276(15) 0.0005(13) -0.0065(12) -0.0041(13)
N8 0.047(2) 0.0388(19) 0.0386(18) 0.0053(16) -0.0155(16) -0.0084(16)
N9 0.0340(16) 0.0306(16) 0.0301(15) -0.0019(13) -0.0079(13) -0.0016(13)
C1 0.049(2) 0.0295(18) 0.0242(16) -0.0011(14) -0.0084(16) 0.0011(17)
C2 0.046(2) 0.035(2) 0.0218(16) -0.0014(15) -0.0088(15) 0.0019(17)
C3 0.039(2) 0.043(2) 0.043(2) -0.0030(19) -0.0050(18) -0.0044(18)
C4 0.042(2) 0.055(3) 0.061(3) -0.009(3) -0.003(2) -0.007(2)
C5 0.039(2) 0.062(3) 0.049(3) -0.004(2) -0.007(2) 0.006(2)
C6 0.047(2) 0.045(2) 0.0296(19) -0.0036(17) -0.0094(17) 0.0076(19)
C7 0.056(3) 0.044(2) 0.038(2) -0.0016(19) -0.011(2) 0.015(2)
C8 0.070(3) 0.036(2) 0.034(2) -0.0015(18) -0.014(2) 0.016(2)
C9 0.058(3) 0.032(2) 0.0313(19) 0.0019(16) -0.0090(19) 0.0023(19)
C10 0.0344(18) 0.0312(18) 0.0229(15) -0.0036(14) -0.0075(14) 0.0012(15)
C11 0.038(2) 0.0327(19) 0.0264(17) 0.0020(15) -0.0037(15) 0.0051(16)
C12 0.043(2) 0.037(2) 0.039(2) 0.0074(18) 0.0016(18) 0.0032(18)
C13 0.052(3) 0.051(3) 0.0281(19) 0.0112(18) 0.0036(18) 0.012(2)
C14 0.054(3) 0.048(3) 0.0280(19) 0.0017(18) -0.0042(18) 0.006(2)
C15 0.048(2) 0.043(2) 0.0265(18) -0.0004(17) -0.0059(17) 0.0111(19)
C16 0.051(3) 0.048(3) 0.0300(19) -0.0052(18) -0.0156(18) 0.011(2)
C17 0.042(2) 0.037(2) 0.038(2) -0.0084(17) -0.0171(18) 0.0054(17)
C18 0.036(2) 0.038(2) 0.0295(18) -0.0018(16) -0.0087(15) 0.0038(16)
C19 0.0334(18) 0.0298(18) 0.0267(17) -0.0002(14) -0.0061(14) 0.0004(15)
C20 0.0362(19) 0.0289(18) 0.038(2) -0.0048(16) -0.0125(16) -0.0004(15)
C21 0.070(3) 0.037(2) 0.060(3) -0.004(2) -0.014(3) -0.023(2)
C22 0.077(4) 0.040(3) 0.071(4) -0.003(3) -0.026(3) -0.016(3)
C23 0.065(3) 0.045(3) 0.062(3) -0.014(2) -0.031(3) -0.001(2)
C24 0.046(2) 0.038(2) 0.043(2) -0.0090(18) -0.0206(19) 0.0038(18)
C25 0.054(3) 0.047(3) 0.036(2) -0.0109(19) -0.019(2) 0.007(2)
C26 0.052(3) 0.041(2) 0.0289(19) -0.0033(17) -0.0080(18) 0.006(2)
C27 0.041(2) 0.0338(19) 0.0279(18) -0.0007(15) -0.0065(16) -0.0037(16)
C28B 0.032(4) 0.029(4) 0.032(3) 0.002(2) -0.002(2) -0.001(2)
C28A 0.049(17) 0.045(17) 0.046(17) 0.000(5) -0.005(6) -0.003(5)
C29A 0.09(3) 0.09(3) 0.06(3) 0.05(2) 0.04(2) 0.05(2)
C29B 0.029(3) 0.026(3) 0.047(5) 0.000(3) 0.002(3) -0.006(2)
C30A 0.038(12) 0.034(12) 0.07(2) 0.002(14) 0.008(13) -0.010(10)
C30B 0.037(3) 0.026(3) 0.059(4) 0.003(3) -0.006(3) -0.007(2)
C31A 0.08(2) 0.028(11) 0.10(3) 0.001(16) 0.04(2) -0.011(12)
C31B 0.041(3) 0.040(4) 0.104(8) 0.024(5) 0.010(4) -0.008(3)
C32A 0.071(12) 0.073(12) 0.085(13) -0.008(9) -0.009(9) -0.023(9)
C32B 0.033(3) 0.044(4) 0.125(9) 0.012(4) 0.015(4) -0.011(3)
C33A 0.037(13) 0.041(14) 0.13(4) 0.02(2) -0.01(2) -0.024(11)
C33B 0.036(4) 0.040(4) 0.081(6) 0.007(5) 0.003(4) -0.003(3)
C34A 0.051(10) 0.058(11) 0.068(12) -0.007(9) -0.004(8) -0.019(8)
C34B 0.031(3) 0.043(4) 0.101(8) 0.007(4) 0.008(4) -0.002(3)
C35A 0.048(11) 0.040(10) 0.048(12) 0.000(8) 0.003(8) -0.008(8)
C35B 0.036(3) 0.047(4) 0.067(6) 0.000(4) 0.001(3) 0.005(3)
C36A 0.019(5) 0.019(5) 0.019(5) -0.0016(11) -0.0037(14) -0.0019(11)
C36B 0.044(4) 0.038(4) 0.044(5) 0.010(3) -0.001(3) -0.003(2)
C37A 0.045(4) 0.033(3) 0.029(4) -0.005(3) -0.006(3) 0.000(3)
C37B 0.07(2) 0.028(11) 0.034(13) -0.001(9) -0.015(16) 0.014(14)
C38A 0.037(5) 0.041(5) 0.028(3) -0.004(3) -0.009(4) 0.010(4)
C38B 0.040(16) 0.040(14) 0.036(15) 0.001(11) -0.001(11) 0.006(11)
C39A 0.047(3) 0.035(3) 0.029(2) 0.000(2) -0.006(2) -0.007(2)
C39B 0.060(9) 0.061(9) 0.065(9) -0.006(8) -0.016(8) -0.007(8)
C40A 0.063(4) 0.055(4) 0.034(3) 0.012(3) -0.004(3) -0.010(3)
C40B 0.072(11) 0.082(11) 0.079(11) -0.013(9) -0.019(8) -0.009(8)
C41A 0.064(5) 0.063(5) 0.028(3) 0.018(3) -0.010(3) -0.007(4)
C41B 0.048(14) 0.13(3) 0.064(18) 0.02(2) -0.011(13) 0.033(17)
C42A 0.050(3) 0.047(3) 0.031(3) 0.002(3) -0.015(3) 0.006(3)
C42B 0.057(14) 0.059(14) 0.088(19) -0.028(14) -0.044(14) 0.015(11)
C43A 0.061(5) 0.057(5) 0.031(3) -0.004(3) -0.026(3) 0.015(4)
C43B 0.14(3) 0.13(3) 0.13(3) -0.011(10) -0.020(11) -0.013(10)
C44A 0.059(4) 0.070(5) 0.043(4) -0.008(4) -0.029(3) 0.009(4)
C44B 0.074(10) 0.056(10) 0.072(11) -0.008(8) -0.002(9) -0.003(8)
C45A 0.049(4) 0.062(4) 0.036(3) -0.005(3) -0.018(3) -0.001(3)
C45B 0.075(10) 0.064(10) 0.059(10) -0.010(8) -0.008(8) 0.001(8)
C46 0.0322(18) 0.0299(18) 0.0275(17) -0.0002(14) -0.0020(14) 0.0025(15)
C47 0.037(2) 0.0331(19) 0.0296(18) -0.0029(15) -0.0044(15) 0.0041(16)
C48 0.051(2) 0.036(2) 0.039(2) -0.0050(18) -0.0187(19) -0.0014(19)
C49 0.063(3) 0.042(2) 0.041(2) -0.007(2) -0.026(2) 0.005(2)
C50 0.066(3) 0.046(3) 0.0292(19) -0.0025(18) -0.016(2) 0.010(2)
C51 0.049(2) 0.038(2) 0.0304(19) -0.0017(17) -0.0094(17) 0.0059(19)
C52 0.051(3) 0.044(2) 0.0287(19) 0.0009(17) -0.0005(18) 0.004(2)
C53 0.042(2) 0.034(2) 0.040(2) 0.0057(17) 0.0052(18) 0.0006(17)
C54 0.037(2) 0.0322(19) 0.036(2) -0.0028(16) -0.0023(16) -0.0011(16)
C55 0.0332(18) 0.0324(18) 0.0248(16) -0.0005(14) -0.0066(14) -0.0034(15)
C56 0.0317(18) 0.0317(18) 0.0267(16) 0.0021(14) -0.0051(14) -0.0024(15)
C57 0.036(2) 0.036(2) 0.036(2) -0.0039(17) -0.0052(16) -0.0063(16)
C58 0.036(2) 0.048(2) 0.047(2) -0.009(2) -0.0098(18) -0.0110(19)
C59 0.033(2) 0.050(3) 0.051(3) -0.002(2) -0.0068(19) -0.0060(19)
C60 0.0328(19) 0.042(2) 0.035(2) -0.0021(17) -0.0076(16) -0.0033(17)
C61 0.032(2) 0.051(3) 0.046(2) -0.007(2) -0.0028(18) 0.0034(19)
C62 0.038(2) 0.049(3) 0.041(2) -0.007(2) -0.0009(18) 0.0065(19)
C63 0.038(2) 0.036(2) 0.0319(18) -0.0052(16) -0.0059(16) 0.0006(16)
C64 0.0355(19) 0.038(2) 0.0288(17) -0.0059(16) -0.0109(15) 0.0042(16)
C65 0.038(2) 0.040(2) 0.0305(18) 0.0048(17) -0.0099(16) 0.0015(17)
C66 0.077(4) 0.048(3) 0.067(3) 0.019(3) -0.035(3) -0.024(3)
C67 0.111(6) 0.052(3) 0.082(5) 0.034(3) -0.035(4) -0.034(4)
C68 0.095(5) 0.058(3) 0.057(3) 0.025(3) -0.031(3) -0.008(3)
C69 0.059(3) 0.051(3) 0.040(2) 0.010(2) -0.019(2) 0.004(2)
C70 0.067(3) 0.061(3) 0.041(2) 0.004(2) -0.027(2) 0.011(3)
C71 0.052(3) 0.063(3) 0.047(3) -0.009(2) -0.027(2) 0.010(2)
C72 0.036(2) 0.050(3) 0.041(2) -0.008(2) -0.0142(18) 0.0022(19)
C73 0.0355(19) 0.0319(19) 0.0292(17) -0.0022(15) -0.0082(15) 0.0007(15)
C74 0.0357(19) 0.0307(18) 0.0314(18) 0.0000(15) -0.0054(15) 0.0029(15)
C75 0.036(2) 0.039(2) 0.039(2) -0.0023(18) -0.0090(17) -0.0042(17)
C76 0.032(2) 0.047(2) 0.045(2) 0.000(2) -0.0099(17) -0.0058(18)
C77 0.035(2) 0.048(2) 0.043(2) 0.001(2) -0.0048(18) 0.0047(18)
C78 0.037(2) 0.037(2) 0.036(2) -0.0008(17) -0.0066(17) 0.0050(17)
C79 0.045(2) 0.042(2) 0.045(2) -0.011(2) -0.0028(19) 0.010(2)
C80 0.053(3) 0.036(2) 0.048(2) -0.016(2) -0.012(2) 0.003(2)
C81 0.039(2) 0.038(2) 0.043(2) -0.0087(18) -0.0093(18) 0.0012(17)
C82 0.048(4) 0.060(4) 0.070(5) -0.026(4) -0.009(3) 0.002(3)
C83 0.064(5) 0.091(7) 0.069(5) -0.023(5) -0.019(4) 0.025(5)
C84 0.047(4) 0.069(5) 0.071(5) -0.005(4) -0.006(4) -0.001(3)
C85 0.065(3) 0.057(3) 0.054(3) -0.002(3) -0.019(3) -0.002(3)
C86 0.063(3) 0.070(4) 0.049(3) -0.008(3) -0.009(3) -0.009(3)
C87A 0.21(8) 0.02(2) 0.44(18) 0.01(4) -0.22(11) 0.01(3)
C87B 0.29(3) 0.196(18) 0.114(11) 0.096(12) -0.141(14) -0.195(19)

loop_
_atom_type_symbol
_atom_type_description
_atom_type_scat_dispersion_real
_atom_type_scat_dispersion_imag
_atom_type_scat_source
C C 0.0033 0.0016 'International Tables Vol C Tables 4.2.6.8 and 6.1.1.4'
H H 0.0000 0.0000 'International Tables Vol C Tables 4.2.6.8 and 6.1.1.4'
N N 0.0061 0.0033 'International Tables Vol C Tables 4.2.6.8 and 6.1.1.4'
O O 0.0106 0.0060 'International Tables Vol C Tables 4.2.6.8 and 6.1.1.4'
Dy Dy -0.1270 4.4300 'International Tables Vol C Tables 4.2.6.8 and 6.1.1.4'

loop_
_geom_angle_atom_site_label_1
_geom_angle_atom_site_label_2
_geom_angle_atom_site_label_3
_geom_angle
O1 Dy1 O2 137.83(11)
O1 Dy1 O4 141.22(11)
O2 Dy1 O4 74.02(10)
O1 Dy1 O3 132.09(10)
O2 Dy1 O3 65.82(10)
O4 Dy1 O3 74.73(10)
O1 Dy1 N3 77.61(12)
O2 Dy1 N3 132.86(11)
O4 Dy1 N3 94.32(12)
O3 Dy1 N3 67.04(11)
O1 Dy1 N1 67.37(12)
O2 Dy1 N1 79.61(11)
O4 Dy1 N1 151.33(11)
O3 Dy1 N1 84.42(11)
N3 Dy1 N1 95.43(13)
O1 Dy1 N4A 76.2(10)
O2 Dy1 N4A 132.6(10)
O4 Dy1 N4A 65.1(10)
O3 Dy1 N4A 121.2(9)
N3 Dy1 N4A 74.9(8)
N1 Dy1 N4A 143.6(10)
O1 Dy1 N2 86.38(12)
O2 Dy1 N2 67.36(11)
O4 Dy1 N2 90.41(11)
O3 Dy1 N2 133.12(11)
N3 Dy1 N2 159.72(12)
N1 Dy1 N2 89.70(12)
N4A Dy1 N2 89.4(8)
O1 Dy1 N4B 74.9(3)
O2 Dy1 N4B 127.1(3)
O4 Dy1 N4B 66.6(3)
O3 Dy1 N4B 129.9(2)
N3 Dy1 N4B 85.0(2)
N1 Dy1 N4B 141.1(3)
N2 Dy1 N4B 78.8(2)
O1 Dy1 Dy2 174.21(8)
O2 Dy1 Dy2 44.52(7)
O4 Dy1 Dy2 41.31(7)
O3 Dy1 Dy2 42.24(7)
N3 Dy1 Dy2 97.44(9)
N1 Dy1 Dy2 110.53(9)
N4A Dy1 Dy2 105.6(10)
N2 Dy1 Dy2 99.09(9)
N4B Dy1 Dy2 107.9(3)
O5A Dy2 O7 141.15(17)
O5B Dy2 O7 68.8(6)
O5A Dy2 O4 72.74(18)
O5B Dy2 O4 143.7(6)
O7 Dy2 O4 145.71(10)
O5A Dy2 O3 83.64(17)
O5B Dy2 O3 84.6(7)
O7 Dy2 O3 108.05(10)
O4 Dy2 O3 74.39(10)
O5A Dy2 O6 121.89(17)
O5B Dy2 O6 130.0(6)
O7 Dy2 O6 73.36(10)
O4 Dy2 O6 82.95(10)
O3 Dy2 O6 138.88(9)
O5A Dy2 O8 83.89(17)
O5B Dy2 O8 74.9(7)
O7 Dy2 O8 71.89(10)
O4 Dy2 O8 118.65(10)
O3 Dy2 O8 158.01(9)
O6 Dy2 O8 62.93(9)
O5A Dy2 O2 135.84(17)
O5B Dy2 O2 125.1(7)
O7 Dy2 O2 79.90(10)
O4 Dy2 O2 70.71(10)
O3 Dy2 O2 63.37(9)
O6 Dy2 O2 77.00(9)
O8 Dy2 O2 135.87(9)
O5B Dy2 N5B 66.0(8)
O7 Dy2 N5B 134.1(5)
O4 Dy2 N5B 80.2(5)
O3 Dy2 N5B 76.0(5)
O6 Dy2 N5B 133.5(5)
O8 Dy2 N5B 88.4(5)
O2 Dy2 N5B 134.7(5)
O5A Dy2 N5A 66.5(3)
O7 Dy2 N5A 77.1(2)
O4 Dy2 N5A 136.6(2)
O3 Dy2 N5A 86.6(2)
O6 Dy2 N5A 131.5(2)
O8 Dy2 N5A 71.8(2)
O2 Dy2 N5A 133.8(2)
O5A Dy2 Dy1 94.91(16)
O5B Dy2 Dy1 126.8(6)
O7 Dy2 Dy1 118.97(7)
O4 Dy2 Dy1 40.87(7)
O3 Dy2 Dy1 42.28(6)
O6 Dy2 Dy1 99.67(7)
O8 Dy2 Dy1 157.40(7)
O2 Dy2 Dy1 40.94(7)
N5B Dy2 Dy1 95.1(5)
N5A Dy2 Dy1 128.3(2)
O5A Dy2 Dy3 124.92(16)
O5B Dy2 Dy3 88.8(6)
O7 Dy2 Dy3 41.14(7)
O4 Dy2 Dy3 124.23(8)
O3 Dy2 Dy3 147.99(7)
O6 Dy2 Dy3 41.63(7)
O8 Dy2 Dy3 41.10(6)
O2 Dy2 Dy3 96.23(7)
N5B Dy2 Dy3 129.0(5)
N5A Dy2 Dy3 92.1(2)
Dy1 Dy2 Dy3 133.676(15)
O9 Dy3 O8 133.68(10)
O9 Dy3 O7 142.71(10)
O8 Dy3 O7 73.94(10)
O9 Dy3 O6 134.95(10)
O8 Dy3 O6 65.40(10)
O7 Dy3 O6 74.50(10)
O9 Dy3 N9 68.35(11)
O8 Dy3 N9 78.34(11)
O7 Dy3 N9 148.77(11)
O6 Dy3 N9 81.11(11)
O9 Dy3 N8 78.63(12)
O8 Dy3 N8 67.66(12)
O7 Dy3 N8 96.17(12)
O6 Dy3 N8 132.91(11)
N9 Dy3 N8 86.25(12)
O9 Dy3 N6 80.00(11)
O8 Dy3 N6 132.07(12)
O7 Dy3 N6 98.51(11)
O6 Dy3 N6 66.99(12)
N9 Dy3 N6 89.41(12)
N8 Dy3 N6 158.29(13)
O9 Dy3 N7 77.07(11)
O8 Dy3 N7 129.64(10)
O7 Dy3 N7 65.77(11)
O6 Dy3 N7 126.08(10)
N9 Dy3 N7 145.42(11)
N8 Dy3 N7 87.50(12)
N6 Dy3 N7 84.06(12)
O9 Dy3 Dy2 175.98(7)
O8 Dy3 Dy2 43.45(7)
O7 Dy3 Dy2 41.26(7)
O6 Dy3 Dy2 42.86(7)
N9 Dy3 Dy2 107.65(9)
N8 Dy3 Dy2 101.07(10)
N6 Dy3 Dy2 100.52(9)
N7 Dy3 Dy2 106.93(8)
C1 O1 Dy1 121.0(3)
C10 O2 Dy1 119.3(2)
C10 O2 Dy2 136.7(2)
Dy1 O2 Dy2 94.54(10)
C19 O3 Dy2 129.3(2)
C19 O3 Dy1 120.0(2)
Dy2 O3 Dy1 95.48(10)
C28B O4 Dy1 123.4(4)
C28A O4 Dy1 125.9(14)
C28B O4 Dy2 138.2(4)
C28A O4 Dy2 132.4(13)
Dy1 O4 Dy2 97.82(10)
C37A O5A Dy2 125.5(6)
C37B O5B Dy2 122(2)
C46 O6 Dy3 119.0(3)
C46 O6 Dy2 139.5(2)
Dy3 O6 Dy2 95.51(10)
C55 O7 Dy3 124.2(3)
C55 O7 Dy2 137.6(3)
Dy3 O7 Dy2 97.60(10)
C64 O8 Dy3 120.3(3)
C64 O8 Dy2 134.3(2)
Dy3 O8 Dy2 95.46(10)
C73 O9 Dy3 122.7(3)
C3 N1 C2 118.3(4)
C3 N1 Dy1 128.1(3)
C2 N1 Dy1 112.9(3)
C12 N2 C11 117.9(4)
C12 N2 Dy1 128.3(3)
C11 N2 Dy1 112.9(2)
C21 N3 C20 118.6(4)
C21 N3 Dy1 124.5(3)
C20 N3 Dy1 116.5(3)
C29A N4A C30A 115(4)
C29A N4A Dy1 116(3)
C30A N4A Dy1 128(3)
C30B N4B C29B 119.0(10)
C30B N4B Dy1 126.4(8)
C29B N4B Dy1 114.6(8)
C39A N5A C38A 119.8(9)
C39A N5A Dy2 128.1(6)
C38A N5A Dy2 111.9(7)
C39B N5B C38B 115(3)
C39B N5B Dy2 132.4(19)
C38B N5B Dy2 112.5(19)
C48 N6 C47 118.9(4)
C48 N6 Dy3 126.8(3)
C47 N6 Dy3 113.0(3)
C57 N7 C56 118.3(4)
C57 N7 Dy3 126.1(3)
C56 N7 Dy3 115.4(3)
C66 N8 C65 119.1(4)
C66 N8 Dy3 126.3(3)
C65 N8 Dy3 113.9(3)
C75 N9 C74 119.0(4)
C75 N9 Dy3 127.4(3)
C74 N9 Dy3 113.6(3)
O1 C1 C9 124.4(4)
O1 C1 C2 118.2(4)
C9 C1 C2 117.4(4)
N1 C2 C6 122.9(4)
N1 C2 C1 116.0(4)
C6 C2 C1 121.1(4)
N1 C3 C4 122.8(5)
C5 C4 C3 119.6(5)
C4 C5 C6 120.1(5)
C5 C6 C7 125.0(5)
C5 C6 C2 116.1(4)
C7 C6 C2 118.9(5)
C8 C7 C6 119.5(4)
C7 C8 C9 122.6(5)
C1 C9 C8 120.4(5)
O2 C10 C18 124.3(3)
O2 C10 C11 118.4(4)
C18 C10 C11 117.2(4)
N2 C11 C15 123.4(4)
N2 C11 C10 117.0(4)
C15 C11 C10 119.6(4)
N2 C12 C13 122.6(5)
C14 C13 C12 119.6(4)
C13 C14 C15 120.6(4)
C16 C15 C14 123.8(4)
C16 C15 C11 120.4(4)
C14 C15 C11 115.8(5)
C17 C16 C15 119.5(4)
C16 C17 C18 121.4(4)
C10 C18 C17 121.6(4)
O3 C19 C27 123.5(4)
O3 C19 C20 118.4(3)
C27 C19 C20 118.0(4)
N3 C20 C24 122.5(4)
N3 C20 C19 116.9(4)
C24 C20 C19 120.6(4)
N3 C21 C22 122.5(5)
C23 C22 C21 119.3(5)
C22 C23 C24 120.4(5)
C25 C24 C20 119.2(4)
C25 C24 C23 124.2(5)
C20 C24 C23 116.6(5)
C26 C25 C24 119.7(4)
C25 C26 C27 121.8(4)
C19 C27 C26 120.6(4)
O4 C28B C36B 124.9(7)
O4 C28B C29B 118.0(6)
C36B C28B C29B 117.1(6)
O4 C28A C36A 124(2)
O4 C28A C29A 114(2)
C36A C28A C29A 121.5(12)
N4A C29A C28A 118(4)
N4A C29A C33A 124(3)
C28A C29A C33A 118(2)
N4B C29B C33B 122.4(8)
N4B C29B C28B 116.9(8)
C33B C29B C28B 120.6(7)
C31A C30A N4A 123(3)
N4B C30B C31B 122.4(8)
C32A C31A C30A 123(3)
C32B C31B C30B 119.2(7)
C31A C32A C33A 120(3)
C31B C32B C33B 119.8(6)
C34A C33A C32A 125(3)
C34A C33A C29A 120(3)
C32A C33A C29A 115(3)
C29B C33B C32B 117.1(7)
C29B C33B C34B 118.8(8)
C32B C33B C34B 124.1(8)
C35A C34A C33A 117(3)
C35B C34B C33B 120.3(7)
C34A C35A C36A 128(3)
C34B C35B C36B 120.3(8)
C28A C36A C35A 115(2)
C28B C36B C35B 122.8(8)
O5A C37A C45A 123.8(9)
O5A C37A C38A 119.8(8)
C45A C37A C38A 116.2(9)
O5B C37B C38B 118(3)
O5B C37B C45B 116(4)
C38B C37B C45B 127(4)
N5A C38A C42A 120.7(11)
N5A C38A C37A 116.1(9)
C42A C38A C37A 123.2(10)
N5B C38B C37B 121(2)
N5B C38B C42B 126(3)
C37B C38B C42B 113(3)
N5A C39A C40A 121.8(7)
N5B C39B C40B 127(3)
C41A C40A C39A 120.2(7)
C39B C40B C41B 115(3)
C40A C41A C42A 118.7(6)
C42B C41B C40B 123(3)
C38A C42A C43A 118.3(9)
C38A C42A C41A 118.7(8)
C43A C42A C41A 123.0(8)
C41B C42B C43B 125(4)
C41B C42B C38B 114(3)
C43B C42B C38B 121(4)
C44A C43A C42A 119.5(7)
C44B C43B C42B 117(7)
C43A C44A C45A 121.5(7)
C45B C44B C43B 128(5)
C37A C45A C44A 121.1(8)
C44B C45B C37B 113(3)
O6 C46 C54 124.2(4)
O6 C46 C47 118.4(4)
C54 C46 C47 117.4(4)
N6 C47 C46 117.3(4)
N6 C47 C51 121.5(4)
C46 C47 C51 121.2(4)
N6 C48 C49 123.1(5)
C50 C49 C48 119.0(5)
C49 C50 C51 120.3(4)
C52 C51 C50 123.8(4)
C52 C51 C47 119.2(4)
C50 C51 C47 117.0(4)
C53 C52 C51 118.7(4)
C52 C53 C54 122.6(4)
C46 C54 C53 120.8(4)
O7 C55 C63 124.0(4)
O7 C55 C56 117.9(4)
C63 C55 C56 118.1(4)
N7 C56 C60 122.2(4)
N7 C56 C55 116.5(3)
C60 C56 C55 121.3(4)
N7 C57 C58 123.1(4)
C59 C58 C57 119.2(5)
C58 C59 C60 119.8(4)
C59 C60 C56 117.4(4)
C59 C60 C61 124.3(4)
C56 C60 C61 118.2(4)
C62 C61 C60 119.9(4)
C61 C62 C63 122.0(4)
C55 C63 C62 120.4(4)
O8 C64 C72 123.2(4)
O8 C64 C65 119.1(4)
C72 C64 C65 117.6(4)
N8 C65 C64 117.0(4)
N8 C65 C69 121.6(4)
C64 C65 C69 121.3(4)
N8 C66 C67 122.2(5)
C68 C67 C66 119.3(6)
C67 C68 C69 120.6(5)
C68 C69 C70 124.7(5)
C68 C69 C65 117.0(5)
C70 C69 C65 118.2(5)
C71 C70 C69 119.7(4)
C70 C71 C72 121.9(5)
C64 C72 C71 120.8(5)
O9 C73 C81 124.0(4)
O9 C73 C74 119.2(4)
C81 C73 C74 116.8(4)
N9 C74 C78 122.2(4)
N9 C74 C73 116.1(3)
C78 C74 C73 121.7(4)
N9 C75 C76 122.4(4)
C77 C76 C75 119.4(4)
C76 C77 C78 120.2(4)
C74 C78 C79 118.9(4)
C74 C78 C77 116.7(4)
C79 C78 C77 124.5(4)
C80 C79 C78 119.3(4)
C79 C80 C81 122.2(4)
C73 C81 C80 121.1(4)
O10 C82 C83 120.7(8)
O10 C82 C84 121.7(7)
C83 C82 C84 117.6(7)
O11 C85 C87B 121.3(9)
O11 C85 C86 122.6(6)
C87B C85 C86 116.1(8)
O11 C85 C87A 125(3)
C86 C85 C87A 110(2)

loop_
_geom_bond_atom_site_label_1
_geom_bond_atom_site_label_2
_geom_bond_distance
Dy1 O1 2.272(3)
Dy1 O2 2.313(3)
Dy1 O4 2.325(3)
Dy1 O3 2.379(3)
Dy1 N3 2.490(4)
Dy1 N1 2.509(4)
Dy1 N4A 2.53(5)
Dy1 N2 2.529(4)
Dy1 N4B 2.535(13)
Dy2 O5A 2.241(6)
Dy2 O5B 2.30(2)
Dy2 O7 2.343(3)
Dy2 O4 2.345(3)
Dy2 O3 2.377(3)
Dy2 O6 2.406(3)
Dy2 O8 2.432(3)
Dy2 O2 2.476(3)
Dy2 N5B 2.50(2)
Dy2 N5A 2.613(9)
Dy3 O9 2.271(3)
Dy3 O8 2.325(3)
Dy3 O7 2.337(3)
Dy3 O6 2.350(3)
Dy3 N9 2.500(3)
Dy3 N8 2.501(4)
Dy3 N6 2.502(3)
Dy3 N7 2.547(3)
O1 C1 1.312(5)
O2 C10 1.341(4)
O3 C19 1.346(5)
O4 C28B 1.320(6)
O4 C28A 1.335(10)
O5A C37A 1.311(9)
O5B C37B 1.31(4)
O6 C46 1.330(5)
O7 C55 1.320(5)
O8 C64 1.321(5)
O9 C73 1.311(5)
O10 C82 1.205(9)
O11 C85 1.214(7)
N1 C3 1.319(6)
N1 C2 1.365(5)
N2 C12 1.329(5)
N2 C11 1.356(6)
N3 C21 1.330(6)
N3 C20 1.362(6)
N4A C29A 1.34(6)
N4A C30A 1.44(5)
N4B C30B 1.305(15)
N4B C29B 1.371(14)
N5A C39A 1.317(11)
N5A C38A 1.371(11)
N5B C39B 1.31(3)
N5B C38B 1.32(4)
N6 C48 1.305(6)
N6 C47 1.367(6)
N7 C57 1.323(6)
N7 C56 1.369(5)
N8 C66 1.320(6)
N8 C65 1.373(6)
N9 C75 1.320(5)
N9 C74 1.380(5)
C1 C9 1.393(6)
C1 C2 1.437(6)
C2 C6 1.419(6)
C3 C4 1.397(7)
C4 C5 1.364(8)
C5 C6 1.412(7)
C6 C7 1.419(7)
C7 C8 1.351(8)
C8 C9 1.415(7)
C10 C18 1.379(6)
C10 C11 1.434(5)
C11 C15 1.431(6)
C12 C13 1.420(7)
C13 C14 1.341(8)
C14 C15 1.417(6)
C15 C16 1.382(7)
C16 C17 1.360(7)
C17 C18 1.410(6)
C19 C27 1.379(5)
C19 C20 1.432(6)
C20 C24 1.418(6)
C21 C22 1.409(8)
C22 C23 1.353(9)
C23 C24 1.419(7)
C24 C25 1.401(7)
C25 C26 1.365(7)
C26 C27 1.408(6)
C28B C36B 1.377(9)
C28B C29B 1.434(9)
C28A C36A 1.391(10)
C28A C29A 1.438(10)
C29A C33A 1.49(5)
C29B C33B 1.397(11)
C30A C31A 1.37(4)
C30B C31B 1.404(10)
C31A C32A 1.30(5)
C31B C32B 1.369(10)
C32A C33A 1.46(5)
C32B C33B 1.402(12)
C33A C34A 1.40(5)
C33B C34B 1.429(11)
C34A C35A 1.351(10)
C34B C35B 1.351(11)
C35A C36A 1.436(10)
C35B C36B 1.391(10)
C37A C45A 1.373(10)
C37A C38A 1.423(12)
C37B C38B 1.35(4)
C37B C45B 1.49(4)
C38A C42A 1.406(11)
C38B C42B 1.49(3)
C39A C40A 1.412(8)
C39B C40B 1.41(4)
C40A C41A 1.351(11)
C40B C41B 1.43(5)
C41A C42A 1.417(11)
C41B C42B 1.34(5)
C42A C43A 1.408(13)
C42B C43B 1.42(9)
C43A C44A 1.356(18)
C43B C44B 1.37(9)
C44A C45A 1.434(10)
C44B C45B 1.31(5)
C46 C54 1.378(6)
C46 C47 1.421(6)
C47 C51 1.426(6)
C48 C49 1.411(6)
C49 C50 1.350(8)
C50 C51 1.406(7)
C51 C52 1.401(7)
C52 C53 1.362(7)
C53 C54 1.406(6)
C55 C63 1.387(6)
C55 C56 1.427(6)
C56 C60 1.420(6)
C57 C58 1.406(6)
C58 C59 1.370(7)
C59 C60 1.403(7)
C60 C61 1.423(6)
C61 C62 1.360(7)
C62 C63 1.410(6)
C64 C72 1.391(6)
C64 C65 1.421(6)
C65 C69 1.427(6)
C66 C67 1.417(8)
C67 C68 1.354(10)
C68 C69 1.401(9)
C69 C70 1.418(8)
C70 C71 1.363(9)
C71 C72 1.403(7)
C73 C81 1.388(6)
C73 C74 1.438(6)
C74 C78 1.418(6)
C75 C76 1.415(6)
C76 C77 1.363(7)
C77 C78 1.423(7)
C78 C79 1.419(7)
C79 C80 1.360(7)
C80 C81 1.417(6)
C82 C83 1.501(11)
C82 C84 1.505(12)
C85 C87B 1.436(14)
C85 C86 1.481(9)
C85 C87A 1.65(8)
